data_7205937
loop_
_publ_author_name
'Liu, Ying-Ying'
'Wang, Zhi-Hui'
'Yang, Jin'
'Liu, Bo'
'Liu, Yun-Yu'
'Ma, Jian-Fang'

_publ_section_title
;
 A series of coordination polymers based on reduced Schiff base
 multidentate anions and bis(imidazole) ligands: syntheses, structures
 and photoluminescence
;
_journal_issue 11
_journal_name_full CrystEngComm
_journal_page_first 3811
_journal_paper_doi 10.1039/c1ce05019b
_journal_volume 13
_journal_year 2011
_chemical_formula_sum 'C50 H52 Cd2 N10 O9'
_chemical_formula_weight 1161.84
_chemical_name_systematic
;
?
;
_space_group_IT_number 15
_symmetry_cell_setting monoclinic
_symmetry_space_group_name_Hall '-C 2yc'
_symmetry_space_group_name_H-M 'C 1 2/c 1'
_atom_sites_solution_hydrogens geom
_atom_sites_solution_primary direct
_atom_sites_solution_secondary difmap
_audit_creation_method SHELXL-97
_cell_angle_alpha 90.000
_cell_angle_beta 103.110(4)
_cell_angle_gamma 90.000
_cell_formula_units_Z 4
_cell_length_a 21.332(1)
_cell_length_b 8.884(3)
_cell_length_c 26.584(6)
_cell_measurement_temperature 293(2)
_cell_volume 4907(2)
_computing_cell_refinement CrysAlis
_computing_data_collection 'CrysAlis (Oxford Diffraction, 2006)'
_computing_data_reduction CrysAlis
_computing_structure_refinement 'SHELXL-97 (Sheldrick, 1997)'
_computing_structure_solution 'SHELXS-97 (Sheldrick, 1997)'
_diffrn_ambient_temperature 293(2)
_diffrn_detector_area_resol_mean 10.0
_diffrn_measured_fraction_theta_full 0.994
_diffrn_measured_fraction_theta_max 0.887
_diffrn_measurement_device_type 'Oxford Diffraction Gemini R Ultra'
_diffrn_measurement_method '\w scan'
_diffrn_radiation_monochromator graphite
_diffrn_radiation_source 'fine-focus sealed tube'
_diffrn_radiation_type MoK\a
_diffrn_radiation_wavelength 0.71069
_diffrn_reflns_av_R_equivalents 0.0457
_diffrn_reflns_av_sigmaI/netI 0.0697
_diffrn_reflns_limit_h_max 28
_diffrn_reflns_limit_h_min -29
_diffrn_reflns_limit_k_max 10
_diffrn_reflns_limit_k_min -11
_diffrn_reflns_limit_l_max 34
_diffrn_reflns_limit_l_min -30
_diffrn_reflns_number 19564
_diffrn_reflns_theta_full 25.00
_diffrn_reflns_theta_max 29.20
_diffrn_reflns_theta_min 4.19
_exptl_absorpt_coefficient_mu 0.934
_exptl_absorpt_correction_T_max 0.79
_exptl_absorpt_correction_T_min 0.74
_exptl_absorpt_correction_type multi-scan
_exptl_absorpt_process_details
;
CrysAlis (Oxford Diffraction, 2006)
;
_exptl_crystal_colour colorless
_exptl_crystal_density_diffrn 1.573
_exptl_crystal_density_method 'not measured'
_exptl_crystal_description block
_exptl_crystal_F_000 2360
_exptl_crystal_size_max 0.31
_exptl_crystal_size_mid 0.27
_exptl_crystal_size_min 0.24
_refine_diff_density_max 0.833
_refine_diff_density_min -0.479
_refine_diff_density_rms 0.070
_refine_ls_extinction_method none
_refine_ls_goodness_of_fit_ref 0.973
_refine_ls_hydrogen_treatment mixed
_refine_ls_matrix_type full
_refine_ls_number_parameters 330
_refine_ls_number_reflns 5896
_refine_ls_number_restraints 27
_refine_ls_restrained_S_all 0.986
_refine_ls_R_factor_all 0.1155
_refine_ls_R_factor_gt 0.0510
_refine_ls_shift/su_max 0.001
_refine_ls_shift/su_mean 0.000
_refine_ls_structure_factor_coef Fsqd
_refine_ls_weighting_details 'calc w=1/[\s^2^(Fo^2^)+(0.0647P)^2^+0.0000P] where P=(Fo^2^+2Fc^2^)/3'
_refine_ls_weighting_scheme calc
_refine_ls_wR_factor_gt 0.1127
_refine_ls_wR_factor_ref 0.1279
_reflns_number_gt 3149
_reflns_number_total 5896
_reflns_threshold_expression >2sigma(I)
_cod_data_source_file c1ce05019b.txt
_cod_data_source_block 3
_cod_depositor_comments
;
The following automatic conversions were performed:
'_symmetry_cell_setting' value 'Monoclinic' changed to 'monoclinic'
according to '/home/saulius/struct/CIF-dictionaries/cif_core.dic'
dictionary named 'cif_core.dic' version 2.4.1 from 2010-06-29.

Automatic conversion script
Id: cif_fix_enum 1555 2011-01-17 13:19:09Z saulius 
;
_cod_original_sg_symbol_H-M C2/c
_cod_database_code 7205937

loop_
_symmetry_equiv_pos_as_xyz
'x, y, z'
'-x, y, -z+1/2'
'x+1/2, y+1/2, z'
'-x+1/2, y+1/2, -z+1/2'
'-x, -y, -z'
'x, -y, z-1/2'
'-x+1/2, -y+1/2, -z'
'x+1/2, -y+1/2, z-1/2'

loop_
_atom_site_label
_atom_site_type_symbol
_atom_site_fract_x
_atom_site_fract_y
_atom_site_fract_z
_atom_site_U_iso_or_equiv
_atom_site_adp_type
_atom_site_occupancy
_atom_site_symmetry_multiplicity
_atom_site_calc_flag
_atom_site_refinement_flags
_atom_site_disorder_assembly
_atom_site_disorder_group
Cd1 Cd -0.065429(14) -0.29030(4) 0.886218(13) 0.05916(15) Uani 1 1 d . . .
C1 C 0.1082(3) -1.0531(6) 0.68142(19) 0.0677(13) Uani 1 1 d . . .
C2 C 0.11652(19) -0.9001(5) 0.70513(16) 0.0535(11) Uani 1 1 d . . .
C3 C 0.1767(2) -0.8430(5) 0.7236(2) 0.0635(12) Uani 1 1 d . . .
H3 H 0.2125 -0.9012 0.7222 0.076 Uiso 1 1 calc R . .
C4 C 0.1852(2) -0.6997(5) 0.7442(2) 0.0653(13) Uani 1 1 d . . .
H4 H 0.2267 -0.6632 0.7568 0.078 Uiso 1 1 calc R . .
C5 C 0.1334(2) -0.6104(5) 0.74658(18) 0.0585(11) Uani 1 1 d . . .
C6 C 0.0735(2) -0.6655(6) 0.7263(2) 0.0896(18) Uani 1 1 d . . .
H6 H 0.0377 -0.6054 0.7261 0.107 Uiso 1 1 calc R . .
C7 C 0.0648(3) -0.8077(6) 0.7061(2) 0.0821(15) Uani 1 1 d U . .
H7 H 0.0233 -0.8427 0.6927 0.099 Uiso 1 1 calc R . .
C8 C 0.1397(2) -0.4550(5) 0.7694(2) 0.0704(13) Uani 1 1 d . . .
H8A H 0.1847 -0.4259 0.7770 0.085 Uiso 1 1 calc R . .
H8B H 0.1163 -0.3849 0.7439 0.085 Uiso 1 1 calc R . .
C9 C 0.14693(19) -0.4907(4) 0.86361(19) 0.0510(11) Uani 1 1 d . . .
C10 C 0.2097(2) -0.5492(5) 0.8715(2) 0.0696(14) Uani 1 1 d . . .
H10 H 0.2288 -0.5607 0.8435 0.083 Uiso 1 1 calc R . .
C11 C 0.2430(3) -0.5894(6) 0.9199(3) 0.0866(18) Uani 1 1 d . . .
H11 H 0.2838 -0.6309 0.9240 0.104 Uiso 1 1 calc R . .
C12 C 0.2182(3) -0.5704(7) 0.9619(3) 0.093(2) Uani 1 1 d . . .
H12 H 0.2422 -0.5941 0.9947 0.111 Uiso 1 1 calc R . .
C13 C 0.1558(3) -0.5147(5) 0.9551(2) 0.0764(15) Uani 1 1 d . . .
H13 H 0.1383 -0.5020 0.9839 0.092 Uiso 1 1 calc R . .
C14 C 0.11925(19) -0.4779(4) 0.90715(18) 0.0522(11) Uani 1 1 d . . .
C15 C 0.0523(2) -0.4241(5) 0.9018(2) 0.0612(11) Uani 1 1 d U . .
C16 C -0.0726(2) -0.1850(5) 0.9995(2) 0.0688(13) Uani 1 1 d . . .
H16 H -0.0664 -0.2842 1.0107 0.083 Uiso 1 1 calc R . .
C17 C -0.0825(2) 0.0101(5) 0.9533(2) 0.0667(13) Uani 1 1 d . . .
H17 H -0.0848 0.0736 0.9251 0.080 Uiso 1 1 calc R . .
C18 C -0.0866(2) 0.0535(6) 1.0004(2) 0.0744(14) Uani 1 1 d . . .
H18 H -0.0925 0.1514 1.0108 0.089 Uiso 1 1 calc R . .
C19 C -0.0812(3) -0.0770(7) 1.0846(2) 0.0967(19) Uani 1 1 d . . .
H19A H -0.0426 -0.0294 1.1047 0.116 Uiso 1 1 calc R . .
H19B H -0.0811 -0.1813 1.0954 0.116 Uiso 1 1 calc R . .
C20 C -0.1448(3) 0.0083(8) 1.0957(2) 0.0978(19) Uani 1 1 d . . .
H20A H -0.1444 0.1133 1.0858 0.117 Uiso 1 1 calc R . .
H20B H -0.1835 -0.0377 1.0751 0.117 Uiso 1 1 calc R . .
C21 C -0.1452(3) -0.0028(8) 1.1494(3) 0.103(2) Uani 1 1 d . . .
H21A H -0.1034 0.0262 1.1701 0.124 Uiso 1 1 calc R . .
H21B H -0.1534 -0.1061 1.1578 0.124 Uiso 1 1 calc R . .
C22 C -0.1958(3) 0.0971(6) 1.1616(3) 0.0876(17) Uani 1 1 d . . .
H22A H -0.1929 0.0920 1.1985 0.105 Uiso 1 1 calc R . .
H22B H -0.1858 0.1998 1.1537 0.105 Uiso 1 1 calc R . .
C23 C -0.2975(2) -0.0531(5) 1.1423(2) 0.0626(12) Uani 1 1 d . . .
H23 H -0.2814 -0.1348 1.1631 0.075 Uiso 1 1 calc R . .
N4 N -0.35722(17) -0.0418(4) 1.11648(15) 0.0576(9) Uani 1 1 d . . .
C25 C -0.3030(3) 0.1591(6) 1.1026(2) 0.0804(16) Uani 1 1 d . . .
H25 H -0.2928 0.2518 1.0903 0.096 Uiso 1 1 calc R . .
N1 N -0.07456(16) -0.1422(4) 0.95295(16) 0.0597(9) Uani 1 1 d . . .
N2 N -0.08061(18) -0.0703(5) 1.02999(17) 0.0670(11) Uani 1 1 d . . .
N3 N -0.26221(19) 0.0668(4) 1.13535(17) 0.0653(10) Uani 1 1 d . . .
C24 C -0.3604(3) 0.0919(6) 1.0914(2) 0.0790(15) Uani 1 1 d . . .
H24 H -0.3972 0.1310 1.0696 0.095 Uiso 1 1 calc R . .
O1 O 0.0311(2) -0.4074(5) 0.94168(18) 0.1014(12) Uani 1 1 d U . .
O2 O 0.01740(15) -0.3922(4) 0.85916(14) 0.0786(10) Uani 1 1 d U . .
O3 O 0.15401(17) -1.1300(4) 0.67745(15) 0.0811(10) Uani 1 1 d . . .
O4 O 0.04970(17) -1.0952(4) 0.66379(16) 0.0890(11) Uani 1 1 d . . .
O1W O 0.0000 -1.2467(8) 0.7500 0.114(2) Uani 1 2 d SD . .
H1WB H 0.013(10) -1.179(17) 0.732(5) 0.171 Uiso 0.50 1 d PD . .
H1WA H -0.001(11) -1.216(17) 0.780(3) 0.171 Uiso 0.50 1 d PD . .
N5 N 0.11579(19) -0.4427(4) 0.81626(17) 0.0619(10) Uani 1 1 d . . .
H5N H 0.079(2) -0.420(5) 0.813(2) 0.074 Uiso 1 1 d . . .

loop_
_atom_site_aniso_label
_atom_site_aniso_U_11
_atom_site_aniso_U_22
_atom_site_aniso_U_33
_atom_site_aniso_U_23
_atom_site_aniso_U_13
_atom_site_aniso_U_12
Cd1 0.0514(2) 0.0668(2) 0.0653(3) -0.00158(18) 0.02578(15) 0.00173(16)
C1 0.076(3) 0.078(3) 0.056(3) -0.004(3) 0.028(3) -0.017(3)
C2 0.049(2) 0.068(3) 0.046(3) -0.001(2) 0.0164(19) 0.004(2)
C3 0.048(2) 0.065(3) 0.081(4) -0.005(3) 0.022(2) 0.010(2)
C4 0.048(2) 0.069(3) 0.084(4) -0.008(3) 0.027(2) -0.007(2)
C5 0.059(3) 0.061(3) 0.063(3) 0.000(2) 0.031(2) 0.001(2)
C6 0.061(3) 0.095(4) 0.114(5) -0.028(4) 0.020(3) 0.021(3)
C7 0.0796(17) 0.0838(18) 0.0829(18) -0.0041(10) 0.0184(10) 0.0007(10)
C8 0.076(3) 0.069(3) 0.078(4) 0.002(3) 0.043(3) 0.008(2)
C9 0.051(2) 0.038(2) 0.066(3) -0.007(2) 0.017(2) -0.0012(18)
C10 0.055(3) 0.063(3) 0.093(4) -0.003(3) 0.021(3) 0.013(2)
C11 0.057(3) 0.075(4) 0.121(6) -0.004(4) 0.005(4) 0.008(3)
C12 0.081(4) 0.091(4) 0.086(5) -0.002(3) -0.022(4) 0.011(3)
C13 0.086(4) 0.074(3) 0.064(4) -0.008(3) 0.006(3) -0.004(3)
C14 0.049(2) 0.044(2) 0.062(3) -0.008(2) 0.009(2) -0.0020(18)
C15 0.066(3) 0.072(3) 0.055(3) -0.015(2) 0.033(2) -0.007(2)
C16 0.077(3) 0.057(3) 0.078(4) -0.004(3) 0.030(3) -0.006(2)
C17 0.071(3) 0.063(3) 0.072(4) 0.001(3) 0.030(3) 0.003(2)
C18 0.072(3) 0.063(3) 0.096(4) -0.013(3) 0.037(3) -0.008(2)
C19 0.117(5) 0.098(4) 0.084(5) -0.009(3) 0.042(4) -0.029(4)
C20 0.100(4) 0.122(5) 0.069(4) -0.016(4) 0.015(3) 0.006(4)
C21 0.099(4) 0.119(5) 0.088(5) -0.010(4) 0.013(4) -0.024(4)
C22 0.073(3) 0.076(3) 0.122(5) -0.002(3) 0.040(3) -0.015(3)
C23 0.071(3) 0.045(2) 0.081(4) 0.005(2) 0.036(3) -0.001(2)
N4 0.057(2) 0.054(2) 0.067(3) -0.0024(19) 0.0255(19) 0.0009(17)
C25 0.103(4) 0.056(3) 0.090(4) 0.014(3) 0.037(3) -0.002(3)
N1 0.057(2) 0.061(2) 0.065(3) -0.006(2) 0.0217(19) -0.0038(18)
N2 0.071(2) 0.069(3) 0.068(3) -0.008(2) 0.032(2) -0.0114(19)
N3 0.073(2) 0.054(2) 0.078(3) -0.002(2) 0.036(2) -0.006(2)
C24 0.085(4) 0.063(3) 0.089(4) 0.013(3) 0.021(3) 0.007(3)
O1 0.1003(14) 0.1063(15) 0.0989(15) -0.0024(10) 0.0253(10) 0.0056(9)
O2 0.0604(18) 0.117(3) 0.065(2) 0.009(2) 0.0267(17) 0.0265(18)
O3 0.078(2) 0.070(2) 0.098(3) -0.017(2) 0.025(2) 0.0058(19)
O4 0.078(2) 0.101(3) 0.096(3) -0.032(2) 0.034(2) -0.030(2)
O1W 0.141(6) 0.130(6) 0.086(5) 0.000 0.056(5) 0.000
N5 0.060(2) 0.069(2) 0.065(3) 0.001(2) 0.032(2) 0.018(2)

loop_
_atom_type_symbol
_atom_type_description
_atom_type_scat_dispersion_real
_atom_type_scat_dispersion_imag
_atom_type_scat_source
C C 0.0033 0.0016 'International Tables Vol C Tables 4.2.6.8 and 6.1.1.4'
H H 0.0000 0.0000 'International Tables Vol C Tables 4.2.6.8 and 6.1.1.4'
N N 0.0061 0.0033 'International Tables Vol C Tables 4.2.6.8 and 6.1.1.4'
O O 0.0106 0.0060 'International Tables Vol C Tables 4.2.6.8 and 6.1.1.4'
Cd Cd -0.8075 1.2024 'International Tables Vol C Tables 4.2.6.8 and 6.1.1.4'

loop_
_geom_angle_atom_site_label_1
_geom_angle_atom_site_label_2
_geom_angle_atom_site_label_3
_geom_angle
_geom_angle_site_symmetry_1
_geom_angle_site_symmetry_3
_geom_angle_publ_flag
N4 Cd1 O2 110.68(14) 7_447 . y
N4 Cd1 N1 102.83(14) 7_447 . y
O2 Cd1 N1 134.69(13) . . y
N4 Cd1 O4 135.10(14) 7_447 2_566 y
O2 Cd1 O4 83.56(14) . 2_566 y
N1 Cd1 O4 93.81(16) . 2_566 y
N4 Cd1 O1 104.44(14) 7_447 . y
O2 Cd1 O1 53.98(14) . . y
N1 Cd1 O1 89.15(14) . . y
O4 Cd1 O1 117.37(14) 2_566 . y
N4 Cd1 O3 85.58(13) 7_447 2_566 y
O2 Cd1 O3 120.77(13) . 2_566 y
N1 Cd1 O3 90.73(13) . 2_566 y
O4 Cd1 O3 52.41(12) 2_566 2_566 y
O1 Cd1 O3 169.74(13) . 2_566 y
N4 Cd1 C15 111.45(14) 7_447 . y
O2 Cd1 C15 26.73(12) . . y
N1 Cd1 C15 112.13(14) . . y
O4 Cd1 C15 99.77(14) 2_566 . y
O1 Cd1 C15 27.35(14) . . y
O3 Cd1 C15 146.25(14) 2_566 . y
O3 C1 O4 122.5(5) . . ?
O3 C1 C2 121.9(4) . . ?
O4 C1 C2 115.6(5) . . ?
C3 C2 C7 117.6(4) . . ?
C3 C2 C1 120.2(4) . . ?
C7 C2 C1 122.1(4) . . ?
C2 C3 C4 120.9(4) . . ?
C2 C3 H3 119.5 . . ?
C4 C3 H3 119.5 . . ?
C5 C4 C3 121.0(4) . . ?
C5 C4 H4 119.5 . . ?
C3 C4 H4 119.5 . . ?
C6 C5 C4 117.9(4) . . ?
C6 C5 C8 118.8(4) . . ?
C4 C5 C8 123.3(4) . . ?
C5 C6 C7 121.3(5) . . ?
C5 C6 H6 119.4 . . ?
C7 C6 H6 119.4 . . ?
C6 C7 C2 121.3(5) . . ?
C6 C7 H7 119.4 . . ?
C2 C7 H7 119.4 . . ?
N5 C8 C5 113.4(4) . . ?
N5 C8 H8A 108.9 . . ?
C5 C8 H8A 108.9 . . ?
N5 C8 H8B 108.9 . . ?
C5 C8 H8B 108.9 . . ?
H8A C8 H8B 107.7 . . ?
N5 C9 C10 120.3(5) . . ?
N5 C9 C14 121.8(4) . . ?
C10 C9 C14 117.8(4) . . ?
C11 C10 C9 120.6(5) . . ?
C11 C10 H10 119.7 . . ?
C9 C10 H10 119.7 . . ?
C12 C11 C10 121.9(5) . . ?
C12 C11 H11 119.1 . . ?
C10 C11 H11 119.1 . . ?
C11 C12 C13 118.7(5) . . ?
C11 C12 H12 120.7 . . ?
C13 C12 H12 120.7 . . ?
C14 C13 C12 121.9(6) . . ?
C14 C13 H13 119.1 . . ?
C12 C13 H13 119.1 . . ?
C13 C14 C9 119.0(4) . . ?
C13 C14 C15 119.8(5) . . ?
C9 C14 C15 121.2(4) . . ?
O2 C15 O1 119.3(5) . . ?
O2 C15 C14 121.8(4) . . ?
O1 C15 C14 118.8(5) . . ?
O2 C15 Cd1 54.5(2) . . ?
O1 C15 Cd1 65.1(3) . . ?
C14 C15 Cd1 172.1(3) . . ?
N1 C16 N2 112.2(4) . . ?
N1 C16 H16 123.9 . . ?
N2 C16 H16 123.9 . . ?
C18 C17 N1 109.1(5) . . ?
C18 C17 H17 125.4 . . ?
N1 C17 H17 125.4 . . ?
C17 C18 N2 107.3(5) . . ?
C17 C18 H18 126.4 . . ?
N2 C18 H18 126.4 . . ?
N2 C19 C20 110.8(5) . . ?
N2 C19 H19A 109.5 . . ?
C20 C19 H19A 109.5 . . ?
N2 C19 H19B 109.5 . . ?
C20 C19 H19B 109.5 . . ?
H19A C19 H19B 108.1 . . ?
C21 C20 C19 109.8(5) . . ?
C21 C20 H20A 109.7 . . ?
C19 C20 H20A 109.7 . . ?
C21 C20 H20B 109.7 . . ?
C19 C20 H20B 109.7 . . ?
H20A C20 H20B 108.2 . . ?
C20 C21 C22 110.0(6) . . ?
C20 C21 H21A 109.7 . . ?
C22 C21 H21A 109.7 . . ?
C20 C21 H21B 109.7 . . ?
C22 C21 H21B 109.7 . . ?
H21A C21 H21B 108.2 . . ?
N3 C22 C21 117.4(5) . . ?
N3 C22 H22A 107.9 . . ?
C21 C22 H22A 107.9 . . ?
N3 C22 H22B 107.9 . . ?
C21 C22 H22B 107.9 . . ?
H22A C22 H22B 107.2 . . ?
N4 C23 N3 112.2(4) . . ?
N4 C23 H23 123.9 . . ?
N3 C23 H23 123.9 . . ?
C23 N4 C24 105.1(4) . . ?
C23 N4 Cd1 126.6(3) . 7_447 ?
C24 N4 Cd1 128.3(3) . 7_447 ?
C24 C25 N3 107.2(4) . . ?
C24 C25 H25 126.4 . . ?
N3 C25 H25 126.4 . . ?
C16 N1 C17 105.3(4) . . ?
C16 N1 Cd1 126.6(3) . . ?
C17 N1 Cd1 128.1(4) . . ?
C16 N2 C18 106.1(5) . . ?
C16 N2 C19 127.2(5) . . ?
C18 N2 C19 126.7(5) . . ?
C23 N3 C25 105.7(4) . . ?
C23 N3 C22 126.7(4) . . ?
C25 N3 C22 127.4(4) . . ?
C25 C24 N4 109.9(5) . . ?
C25 C24 H24 125.0 . . ?
N4 C24 H24 125.0 . . ?
C15 O1 Cd1 87.5(3) . . ?
C15 O2 Cd1 98.8(3) . . ?
C1 O3 Cd1 83.5(3) . 2_546 ?
C1 O4 Cd1 100.2(3) . 2_546 ?
H1WB O1W H1WA 113(4) . . ?
C9 N5 C8 125.5(4) . . ?
C9 N5 H5N 117(4) . . ?
C8 N5 H5N 117(4) . . ?

loop_
_geom_bond_atom_site_label_1
_geom_bond_atom_site_label_2
_geom_bond_distance
_geom_bond_site_symmetry_2
_geom_bond_publ_flag
Cd1 N4 2.213(4) 7_447 y
Cd1 O2 2.244(3) . y
Cd1 N1 2.252(4) . y
Cd1 O4 2.255(4) 2_566 y
Cd1 O1 2.474(4) . y
Cd1 O3 2.648(3) 2_566 y
Cd1 C15 2.724(5) . y
C1 O3 1.217(6) . ?
C1 O4 1.285(6) . ?
C1 C2 1.491(7) . ?
C2 C3 1.363(6) . ?
C2 C7 1.379(7) . ?
C3 C4 1.383(6) . ?
C3 H3 0.9300 . ?
C4 C5 1.373(6) . ?
C4 H4 0.9300 . ?
C5 C6 1.361(7) . ?
C5 C8 1.502(7) . ?
C6 C7 1.368(7) . ?
C6 H6 0.9300 . ?
C7 H7 0.9300 . ?
C8 N5 1.455(6) . ?
C8 H8A 0.9700 . ?
C8 H8B 0.9700 . ?
C9 N5 1.352(6) . ?
C9 C10 1.407(6) . ?
C9 C14 1.418(6) . ?
C10 C11 1.369(8) . ?
C10 H10 0.9300 . ?
C11 C12 1.349(8) . ?
C11 H11 0.9300 . ?
C12 C13 1.393(8) . ?
C12 H12 0.9300 . ?
C13 C14 1.374(7) . ?
C13 H13 0.9300 . ?
C14 C15 1.482(6) . ?
C15 O2 1.239(6) . ?
C15 O1 1.253(6) . ?
C16 N1 1.286(6) . ?
C16 N2 1.336(6) . ?
C16 H16 0.9300 . ?
C17 C18 1.331(7) . ?
C17 N1 1.365(6) . ?
C17 H17 0.9300 . ?
C18 N2 1.342(6) . ?
C18 H18 0.9300 . ?
C19 N2 1.456(7) . ?
C19 C20 1.639(9) . ?
C19 H19A 0.9700 . ?
C19 H19B 0.9700 . ?
C20 C21 1.433(8) . ?
C20 H20A 0.9700 . ?
C20 H20B 0.9700 . ?
C21 C22 1.489(8) . ?
C21 H21A 0.9700 . ?
C21 H21B 0.9700 . ?
C22 N3 1.455(6) . ?
C22 H22A 0.9700 . ?
C22 H22B 0.9700 . ?
C23 N4 1.307(6) . ?
C23 N3 1.341(6) . ?
C23 H23 0.9300 . ?
N4 C24 1.357(6) . ?
N4 Cd1 2.213(4) 7_447 ?
C25 C24 1.334(7) . ?
C25 N3 1.358(6) . ?
C25 H25 0.9300 . ?
C24 H24 0.9300 . ?
O3 Cd1 2.648(3) 2_546 ?
O4 Cd1 2.255(4) 2_546 ?
O1W H1WB 0.86(2) . ?
O1W H1WA 0.86(2) . ?
N5 H5N 0.80(5) . ?

loop_
_geom_hbond_atom_site_label_D
_geom_hbond_atom_site_label_H
_geom_hbond_atom_site_label_A
_geom_hbond_distance_DH
_geom_hbond_distance_HA
_geom_hbond_distance_DA
_geom_hbond_angle_DHA
_geom_hbond_site_symmetry_A
O1W H1WA O4 0.86(2) 2.27(10) 3.048(5) 152(18) 2_556
O1W H1WB O4 0.86(2) 2.25(9) 3.048(5) 154(17) .
N5 H5N O2 0.80(5) 2.01(5) 2.645(5) 137(5) .

loop_
_geom_torsion_atom_site_label_1
_geom_torsion_atom_site_label_2
_geom_torsion_atom_site_label_3
_geom_torsion_atom_site_label_4
_geom_torsion
_geom_torsion_site_symmetry_1
_geom_torsion_site_symmetry_2
_geom_torsion_site_symmetry_3
_geom_torsion_site_symmetry_4
_geom_torsion_publ_flag
O3 C1 C2 C3 -0.6(7) . . . . ?
O4 C1 C2 C3 -178.0(4) . . . . ?
O3 C1 C2 C7 174.8(5) . . . . ?
O4 C1 C2 C7 -2.6(7) . . . . ?
C7 C2 C3 C4 2.5(7) . . . . ?
C1 C2 C3 C4 178.1(5) . . . . ?
C2 C3 C4 C5 -0.4(8) . . . . ?
C3 C4 C5 C6 -2.2(8) . . . . ?
C3 C4 C5 C8 179.0(5) . . . . ?
C4 C5 C6 C7 2.7(9) . . . . ?
C8 C5 C6 C7 -178.5(5) . . . . ?
C5 C6 C7 C2 -0.6(10) . . . . ?
C3 C2 C7 C6 -2.0(8) . . . . ?
C1 C2 C7 C6 -177.5(5) . . . . ?
C6 C5 C8 N5 67.7(6) . . . . ?
C4 C5 C8 N5 -113.5(5) . . . . ?
N5 C9 C10 C11 176.0(4) . . . . ?
C14 C9 C10 C11 -1.2(6) . . . . ?
C9 C10 C11 C12 -2.1(8) . . . . ?
C10 C11 C12 C13 3.0(9) . . . . ?
C11 C12 C13 C14 -0.4(8) . . . . ?
C12 C13 C14 C9 -2.9(7) . . . . ?
C12 C13 C14 C15 177.8(5) . . . . ?
N5 C9 C14 C13 -173.6(4) . . . . ?
C10 C9 C14 C13 3.6(6) . . . . ?
N5 C9 C14 C15 5.7(6) . . . . ?
C10 C9 C14 C15 -177.1(4) . . . . ?
C13 C14 C15 O2 -178.7(4) . . . . ?
C9 C14 C15 O2 2.0(7) . . . . ?
C13 C14 C15 O1 2.9(6) . . . . ?
C9 C14 C15 O1 -176.4(4) . . . . ?
C13 C14 C15 Cd1 121(2) . . . . ?
C9 C14 C15 Cd1 -58(3) . . . . ?
N4 Cd1 C15 O2 93.6(3) 7_447 . . . ?
N1 Cd1 C15 O2 -151.7(3) . . . . ?
O4 Cd1 C15 O2 -53.5(3) 2_566 . . . ?
O1 Cd1 C15 O2 173.5(5) . . . . ?
O3 Cd1 C15 O2 -22.4(4) 2_566 . . . ?
N4 Cd1 C15 O1 -79.8(3) 7_447 . . . ?
O2 Cd1 C15 O1 -173.5(5) . . . . ?
N1 Cd1 C15 O1 34.8(3) . . . . ?
O4 Cd1 C15 O1 133.0(3) 2_566 . . . ?
O3 Cd1 C15 O1 164.1(3) 2_566 . . . ?
N4 Cd1 C15 C14 158(2) 7_447 . . . ?
O2 Cd1 C15 C14 65(2) . . . . ?
N1 Cd1 C15 C14 -87(2) . . . . ?
O4 Cd1 C15 C14 11(3) 2_566 . . . ?
O1 Cd1 C15 C14 -122(3) . . . . ?
O3 Cd1 C15 C14 42(3) 2_566 . . . ?
N1 C17 C18 N2 0.6(5) . . . . ?
N2 C19 C20 C21 178.6(5) . . . . ?
C19 C20 C21 C22 169.7(5) . . . . ?
C20 C21 C22 N3 61.5(7) . . . . ?
N3 C23 N4 C24 0.3(6) . . . . ?
N3 C23 N4 Cd1 179.0(3) . . . 7_447 ?
N2 C16 N1 C17 1.7(6) . . . . ?
N2 C16 N1 Cd1 -178.9(3) . . . . ?
C18 C17 N1 C16 -1.4(5) . . . . ?
C18 C17 N1 Cd1 179.3(3) . . . . ?
N4 Cd1 N1 C16 55.9(4) 7_447 . . . ?
O2 Cd1 N1 C16 -81.4(4) . . . . ?
O4 Cd1 N1 C16 -166.1(4) 2_566 . . . ?
O1 Cd1 N1 C16 -48.7(4) . . . . ?
O3 Cd1 N1 C16 141.5(4) 2_566 . . . ?
C15 Cd1 N1 C16 -63.9(4) . . . . ?
N4 Cd1 N1 C17 -124.9(4) 7_447 . . . ?
O2 Cd1 N1 C17 97.9(4) . . . . ?
O4 Cd1 N1 C17 13.1(4) 2_566 . . . ?
O1 Cd1 N1 C17 130.5(4) . . . . ?
O3 Cd1 N1 C17 -39.2(4) 2_566 . . . ?
C15 Cd1 N1 C17 115.3(4) . . . . ?
N1 C16 N2 C18 -1.4(6) . . . . ?
N1 C16 N2 C19 180.0(5) . . . . ?
C17 C18 N2 C16 0.4(5) . . . . ?
C17 C18 N2 C19 179.1(5) . . . . ?
C20 C19 N2 C16 -129.3(6) . . . . ?
C20 C19 N2 C18 52.4(7) . . . . ?
N4 C23 N3 C25 -0.2(6) . . . . ?
N4 C23 N3 C22 174.4(5) . . . . ?
C24 C25 N3 C23 0.1(6) . . . . ?
C24 C25 N3 C22 -174.5(5) . . . . ?
C21 C22 N3 C23 68.5(8) . . . . ?
C21 C22 N3 C25 -118.1(6) . . . . ?
N3 C25 C24 N4 0.1(7) . . . . ?
C23 N4 C24 C25 -0.2(6) . . . . ?
Cd1 N4 C24 C25 -179.0(4) 7_447 . . . ?
O2 C15 O1 Cd1 -6.1(5) . . . . ?
C14 C15 O1 Cd1 172.3(4) . . . . ?
N4 Cd1 O1 C15 108.9(3) 7_447 . . . ?
O2 Cd1 O1 C15 3.6(3) . . . . ?
N1 Cd1 O1 C15 -148.1(3) . . . . ?
O4 Cd1 O1 C15 -54.2(3) 2_566 . . . ?
O3 Cd1 O1 C15 -58.7(9) 2_566 . . . ?
O1 C15 O2 Cd1 6.8(5) . . . . ?
C14 C15 O2 Cd1 -171.6(4) . . . . ?
N4 Cd1 O2 C15 -96.9(3) 7_447 . . . ?
N1 Cd1 O2 C15 38.1(4) . . . . ?
O4 Cd1 O2 C15 127.1(3) 2_566 . . . ?
O1 Cd1 O2 C15 -3.7(3) . . . . ?
O3 Cd1 O2 C15 165.7(3) 2_566 . . . ?
O4 C1 O3 Cd1 11.2(5) . . . 2_546 ?
C2 C1 O3 Cd1 -166.0(4) . . . 2_546 ?
O3 C1 O4 Cd1 -13.3(6) . . . 2_546 ?
C2 C1 O4 Cd1 164.1(3) . . . 2_546 ?
C10 C9 N5 C8 4.6(6) . . . . ?
C14 C9 N5 C8 -178.3(4) . . . . ?
C5 C8 N5 C9 77.3(6) . . . . ?
